data_7218510
loop_
_publ_author_name
'Zitzer, Christina'
'Muesmann, Thomas W. T.'
'Christoffers, Jens'
'Schwickert, Christian'
'P\"ottgen, Rainer'
'Wickleder, Mathias S.'

_publ_section_title
;
 1,2,4,5-Benzenetetrasulfonic acid and 1,4-benzenedisulfonic acid as sulfo
 analogues of pyromellitic and terephthalic acids for building
 coordination polymers of manganese
;
_journal_issue 48
_journal_name_full CrystEngComm
_journal_page_first 11064
_journal_paper_doi 10.1039/C4CE01618A
_journal_volume 16
_journal_year 2014
_chemical_formula_moiety 'C14 H22 Mn N2 O8 S2'
_chemical_formula_sum 'C14 H22 Mn N2 O8 S2'
_chemical_formula_weight 465.40
_chemical_name_common manganese(II)-benzenedisulfonate-dimethylacetamide
_space_group_crystal_system triclinic
_space_group_IT_number 2
_space_group_name_Hall '-P 1'
_space_group_name_H-M_alt 'P -1'
_symmetry_space_group_name_Hall '-P 1'
_symmetry_space_group_name_H-M 'P -1'
_atom_sites_solution_hydrogens geom
_audit_creation_method SHELXL-97
_cell_angle_alpha 81.606(2)
_cell_angle_beta 88.941(2)
_cell_angle_gamma 82.364(2)
_cell_formula_units_Z 2
_cell_length_a 9.3600(4)
_cell_length_b 9.8494(4)
_cell_length_c 10.3475(5)
_cell_measurement_temperature 120(2)
_cell_volume 935.35(7)
_computing_cell_refinement 'Bruker SAINT'
_computing_data_collection 'Bruker APEX2'
_computing_data_reduction 'Bruker SAINT'
_computing_molecular_graphics 'Olex2 (Dolomanov et al., 2009)'
_computing_publication_material 'Olex2 (Dolomanov et al., 2009)'
_computing_structure_refinement 'XL (Sheldrick, 2008)'
_computing_structure_solution 'XS-97 (Sheldrick, 2008)'
_diffrn_ambient_temperature 120.15
_diffrn_measured_fraction_theta_full 0.999
_diffrn_measured_fraction_theta_max 0.987
_diffrn_radiation_type MoK\a
_diffrn_radiation_wavelength 0.71073
_diffrn_reflns_av_R_equivalents 0.0726
_diffrn_reflns_av_unetI/netI 0.0502
_diffrn_reflns_Laue_measured_fraction_full 0.999
_diffrn_reflns_Laue_measured_fraction_max 0.987
_diffrn_reflns_limit_h_max 15
_diffrn_reflns_limit_h_min -15
_diffrn_reflns_limit_k_max 15
_diffrn_reflns_limit_k_min -15
_diffrn_reflns_limit_l_max 16
_diffrn_reflns_limit_l_min -8
_diffrn_reflns_number 25447
_diffrn_reflns_point_group_measured_fraction_full 0.999
_diffrn_reflns_point_group_measured_fraction_max 0.987
_diffrn_reflns_theta_full 25.242
_diffrn_reflns_theta_max 35.067
_diffrn_reflns_theta_min 2.108
_exptl_absorpt_coefficient_mu 0.975
_exptl_absorpt_correction_T_max 0.965
_exptl_absorpt_correction_T_min 0.406
_exptl_absorpt_correction_type numerical
_exptl_absorpt_process_details 'Bruker SAINT'
_exptl_crystal_colour colourless
_exptl_crystal_density_diffrn 1.652
_exptl_crystal_description plates
_exptl_crystal_F_000 482
_exptl_crystal_size_max 1.128
_exptl_crystal_size_mid 0.231
_exptl_crystal_size_min 0.037
_refine_diff_density_max 1.091
_refine_diff_density_min -0.588
_refine_diff_density_rms 0.091
_refine_ls_extinction_method none
_refine_ls_goodness_of_fit_ref 1.019
_refine_ls_hydrogen_treatment constr
_refine_ls_matrix_type full
_refine_ls_number_parameters 274
_refine_ls_number_reflns 8169
_refine_ls_number_restraints 0
_refine_ls_restrained_S_all 1.019
_refine_ls_R_factor_all 0.0504
_refine_ls_R_factor_gt 0.0348
_refine_ls_shift/su_max 0.001
_refine_ls_shift/su_mean 0.000
_refine_ls_structure_factor_coef Fsqd
_refine_ls_weighting_details 'w=1/[\s^2^(Fo^2^)+(0.0555P)^2^] where P=(Fo^2^+2Fc^2^)/3'
_refine_ls_weighting_scheme calc
_refine_ls_wR_factor_gt 0.0939
_refine_ls_wR_factor_ref 0.1002
_reflns_Friedel_coverage 0.000
_reflns_number_gt 6324
_reflns_number_total 8169
_reflns_threshold_expression 'I > 2\s(I)'
_cod_data_source_file c4ce01618a1.cif
_cod_data_source_block c:\cz318a\cz318
_cod_depositor_comments 'Adding full bibliography for 7218507--7218511.cif.'
_cod_database_code 7218510
_shelx_space_group_comment
;
The symmetry employed for this shelxl refinement is uniquely defined
by the following loop, which should always be used as a source of
symmetry information in preference to the above space-group names.
They are only intended as comments.
;
_olex2_refinement_description
;
1. Fixed Uiso
 At 1.2 times of:
  All C(H) groups
 At 1.5 times of:
  All C(H,H,H) groups
2. Others
 Fixed Sof: O2(0.75) C21(0.75) C22(0.75) H22A(0.75) H22B(0.75) H22C(0.75)
 N2(0.75) C23(0.75) H23A(0.75) H23B(0.75) H23C(0.75) C24(0.75) H24A(0.75)
 H24B(0.75) H24C(0.75) N2A(0.25) C21A(0.25) C22A(0.25) C24A(0.25) O2A(0.25)
 C23A(0.25)
3.a Aromatic/amide H refined with riding coordinates:
 C2(H2), C3(H3), C5(H5), C6(H6)
3.b Idealised Me refined as rotating group:
 C12(H12A,H12B,H12C), C13(H13A,H13B,H13C), C14(H14A,H14B,H14C), C22(H22A,H22B,
 H22C), C23(H23A,H23B,H23C), C24(H24A,H24B,H24C)
;
_olex2_submission_special_instructions 'No special instructions were received'

loop_
_space_group_symop_operation_xyz
'x, y, z'
'-x, -y, -z'

loop_
_atom_site_label
_atom_site_type_symbol
_atom_site_fract_x
_atom_site_fract_y
_atom_site_fract_z
_atom_site_U_iso_or_equiv
_atom_site_adp_type
_atom_site_occupancy
_atom_site_site_symmetry_order
_atom_site_calc_flag
_atom_site_refinement_flags_posn
_atom_site_refinement_flags_occupancy
_atom_site_disorder_assembly
_atom_site_disorder_group
Mn1 Mn 0.51949(2) -0.00192(2) 0.74766(2) 0.01177(5) Uani 1 1 d . . . .
S1 S 0.61997(3) 0.19284(3) 0.46050(3) 0.01212(6) Uani 1 1 d . . . .
O11 O 0.63569(10) 0.11465(10) 0.59192(9) 0.01729(18) Uani 1 1 d . . . .
O12 O 0.50757(10) 0.15033(10) 0.38520(10) 0.01776(18) Uani 1 1 d . . . .
O13 O 0.75617(10) 0.19946(10) 0.39368(10) 0.01985(19) Uani 1 1 d . . . .
S2 S 0.63003(3) 0.19230(3) 0.97519(3) 0.01254(6) Uani 1 1 d . . . .
O14 O 0.55031(13) 0.15407(11) 0.86995(11) 0.0261(2) Uani 1 1 d . . . .
O15 O 0.60791(12) 0.11089(10) 1.10066(10) 0.0234(2) Uani 1 1 d . . . .
O16 O 0.78048(11) 0.19821(12) 0.94626(12) 0.0274(2) Uani 1 1 d . . . .
C1 C 0.55306(13) 0.36576(12) 0.48182(12) 0.0127(2) Uani 1 1 d . . . .
C2 C 0.40917(14) 0.39778(13) 0.51549(14) 0.0170(2) Uani 1 1 d . . . .
H2 H 0.3473 0.3279 0.5257 0.020 Uiso 1 1 calc R . . .
C3 C 0.64373(14) 0.46783(13) 0.46589(13) 0.0167(2) Uani 1 1 d . . . .
H3 H 0.7417 0.4458 0.4423 0.020 Uiso 1 1 calc R . . .
C4 C 0.55400(13) 0.36455(12) 0.98923(12) 0.0129(2) Uani 1 1 d . . . .
C5 C 0.57330(14) 0.41607(13) 1.10501(12) 0.0148(2) Uani 1 1 d . . . .
H5 H 0.6232 0.3585 1.1762 0.018 Uiso 1 1 calc R . . .
C6 C 0.48099(14) 0.44745(13) 0.88416(12) 0.0149(2) Uani 1 1 d . . . .
H6 H 0.4683 0.4112 0.8056 0.018 Uiso 1 1 calc R . . .
O1 O 0.31876(10) 0.11318(10) 0.68085(9) 0.01808(18) Uani 1 1 d . . . .
C11 C 0.20348(14) 0.17216(13) 0.72032(12) 0.0154(2) Uani 1 1 d . . . .
C12 C 0.10535(17) 0.17795(19) 0.50458(15) 0.0282(3) Uani 1 1 d . . . .
H12A H 0.1112 0.2629 0.4433 0.042 Uiso 1 1 calc GR . . .
H12B H 0.0208 0.1363 0.4837 0.042 Uiso 1 1 calc GR . . .
H12C H 0.1927 0.1125 0.4974 0.042 Uiso 1 1 calc GR . . .
N1 N 0.09257(12) 0.21097(13) 0.63747(12) 0.0191(2) Uani 1 1 d . . . .
C13 C -0.04368(16) 0.29002(19) 0.66876(17) 0.0303(3) Uani 1 1 d . . . .
H13A H -0.0503 0.2899 0.7634 0.045 Uiso 1 1 calc GR . . .
H13B H -0.1240 0.2477 0.6393 0.045 Uiso 1 1 calc GR . . .
H13C H -0.0482 0.3855 0.6246 0.045 Uiso 1 1 calc GR . . .
C14 C 0.18735(17) 0.20175(17) 0.85851(14) 0.0257(3) Uani 1 1 d . . . .
H14A H 0.2671 0.1485 0.9115 0.039 Uiso 1 1 calc GR . . .
H14B H 0.0957 0.1752 0.8942 0.039 Uiso 1 1 calc GR . . .
H14C H 0.1887 0.3008 0.8600 0.039 Uiso 1 1 calc GR . . .
O2 O 0.7071(4) -0.1357(4) 0.8159(4) 0.0208(5) Uani 0.75 1 d . P A 1
C21 C 0.84296(18) -0.16883(18) 0.81559(15) 0.0111(3) Uani 0.75 1 d . P A 1
C22 C 0.9429(3) -0.0639(3) 0.8043(3) 0.0243(5) Uani 0.75 1 d . P A 1
H22A H 0.8876 0.0287 0.7958 0.036 Uiso 0.75 1 calc GR P A 1
H22B H 1.0039 -0.0717 0.7271 0.036 Uiso 0.75 1 calc GR P A 1
H22C H 1.0036 -0.0789 0.8826 0.036 Uiso 0.75 1 calc GR P A 1
N2 N 0.89344(14) -0.30555(14) 0.82749(14) 0.0115(2) Uani 0.75 1 d . P A 1
C23 C 1.0476(7) -0.3554(8) 0.8331(9) 0.0257(15) Uani 0.75 1 d . P A 1
H23A H 1.0806 -0.3772 0.7471 0.039 Uiso 0.75 1 calc GR P A 1
H23B H 1.0654 -0.4388 0.8979 0.039 Uiso 0.75 1 calc GR P A 1
H23C H 1.1002 -0.2835 0.8579 0.039 Uiso 0.75 1 calc GR P A 1
C24 C 0.7935(2) -0.4066(2) 0.8346(2) 0.0235(4) Uani 0.75 1 d . P A 1
H24A H 0.7187 -0.3870 0.8994 0.035 Uiso 0.75 1 calc GR P A 1
H24B H 0.8455 -0.4995 0.8604 0.035 Uiso 0.75 1 calc GR P A 1
H24C H 0.7487 -0.4017 0.7489 0.035 Uiso 0.75 1 calc GR P A 1
N2A N 0.9280(14) -0.2379(13) 0.8308(12) 0.082(3) Uiso 0.25 1 d . P A 2
C21A C 0.8094(12) -0.2142(11) 0.8116(10) 0.049(2) Uiso 0.25 1 d . P A 2
C22A C 0.7567(10) -0.3700(10) 0.8122(9) 0.034(2) Uiso 0.25 1 d . P A 2
C24A C 0.9864(9) -0.0815(10) 0.8166(10) 0.030(2) Uiso 0.25 1 d . P A 2
O2A O 0.7241(14) -0.1206(15) 0.8036(13) 0.027(3) Uiso 0.25 1 d . P A 2
C23A C 1.044(3) -0.356(3) 0.842(3) 0.038(7) Uiso 0.25 1 d . P A 2

loop_
_atom_site_aniso_label
_atom_site_aniso_U_11
_atom_site_aniso_U_22
_atom_site_aniso_U_33
_atom_site_aniso_U_23
_atom_site_aniso_U_13
_atom_site_aniso_U_12
Mn1 0.01429(9) 0.00955(9) 0.01169(9) -0.00296(6) -0.00172(6) -0.00054(6)
S1 0.01401(12) 0.00996(13) 0.01299(13) -0.00302(10) 0.00074(9) -0.00241(9)
O11 0.0206(4) 0.0146(4) 0.0161(4) 0.0004(3) -0.0008(3) -0.0030(3)
O12 0.0197(4) 0.0151(4) 0.0207(5) -0.0091(3) -0.0030(3) -0.0028(3)
O13 0.0175(4) 0.0187(5) 0.0243(5) -0.0054(4) 0.0074(4) -0.0041(3)
S2 0.01505(13) 0.01009(13) 0.01307(13) -0.00357(10) 0.00134(9) -0.00198(9)
O14 0.0369(6) 0.0163(5) 0.0269(5) -0.0120(4) -0.0127(5) 0.0014(4)
O15 0.0345(6) 0.0135(5) 0.0198(5) 0.0012(4) 0.0081(4) 0.0000(4)
O16 0.0179(5) 0.0242(5) 0.0423(7) -0.0118(5) 0.0103(4) -0.0048(4)
C1 0.0160(5) 0.0100(5) 0.0127(5) -0.0025(4) -0.0008(4) -0.0027(4)
C2 0.0158(5) 0.0115(5) 0.0250(6) -0.0044(5) 0.0020(4) -0.0051(4)
C3 0.0146(5) 0.0132(6) 0.0232(6) -0.0041(4) 0.0025(4) -0.0037(4)
C4 0.0149(5) 0.0107(5) 0.0139(5) -0.0031(4) 0.0007(4) -0.0030(4)
C5 0.0195(5) 0.0124(5) 0.0126(5) -0.0028(4) -0.0025(4) -0.0014(4)
C6 0.0200(5) 0.0133(5) 0.0123(5) -0.0041(4) -0.0014(4) -0.0023(4)
O1 0.0165(4) 0.0194(5) 0.0172(4) -0.0024(3) -0.0007(3) 0.0015(3)
C11 0.0175(5) 0.0140(6) 0.0148(5) -0.0013(4) -0.0008(4) -0.0029(4)
C12 0.0235(7) 0.0447(10) 0.0175(6) -0.0079(6) -0.0038(5) -0.0041(6)
N1 0.0153(5) 0.0238(6) 0.0177(5) -0.0034(4) -0.0010(4) -0.0001(4)
C13 0.0198(7) 0.0378(9) 0.0303(8) -0.0043(7) -0.0002(6) 0.0071(6)
C14 0.0273(7) 0.0333(8) 0.0172(6) -0.0086(6) -0.0005(5) -0.0008(6)
O2 0.0122(9) 0.0260(13) 0.0212(10) -0.0007(9) -0.0020(8) 0.0061(9)
C21 0.0133(7) 0.0106(7) 0.0091(6) -0.0022(5) -0.0005(5) 0.0002(5)
C22 0.0231(12) 0.0183(10) 0.0337(12) -0.0086(8) 0.0078(10) -0.0065(9)
N2 0.0092(5) 0.0082(6) 0.0177(6) -0.0033(5) 0.0027(4) -0.0019(4)
C23 0.0118(12) 0.0227(17) 0.038(2) 0.0014(11) 0.0038(9) 0.0064(7)
C24 0.0178(9) 0.0153(9) 0.0378(12) -0.0036(8) 0.0035(8) -0.0047(7)

loop_
_atom_type_symbol
_atom_type_description
_atom_type_scat_dispersion_real
_atom_type_scat_dispersion_imag
_atom_type_scat_source
C C 0.0033 0.0016 'International Tables Vol C Tables 4.2.6.8 and 6.1.1.4'
H H 0.0000 0.0000 'International Tables Vol C Tables 4.2.6.8 and 6.1.1.4'
Mn Mn 0.3368 0.7283 'International Tables Vol C Tables 4.2.6.8 and 6.1.1.4'
N N 0.0061 0.0033 'International Tables Vol C Tables 4.2.6.8 and 6.1.1.4'
O O 0.0106 0.0060 'International Tables Vol C Tables 4.2.6.8 and 6.1.1.4'
S S 0.1246 0.1234 'International Tables Vol C Tables 4.2.6.8 and 6.1.1.4'

loop_
_geom_angle_atom_site_label_1
_geom_angle_atom_site_label_2
_geom_angle_atom_site_label_3
_geom_angle
_geom_angle_site_symmetry_1
_geom_angle_site_symmetry_3
O12 Mn1 O11 88.75(4) 2_656 .
O12 Mn1 O15 91.38(4) 2_656 2_657
O14 Mn1 O11 87.94(4) . .
O14 Mn1 O12 176.59(4) . 2_656
O14 Mn1 O15 91.89(4) . 2_657
O15 Mn1 O11 176.75(4) 2_657 .
O1 Mn1 O11 91.12(4) . .
O1 Mn1 O12 89.18(4) . 2_656
O1 Mn1 O14 90.10(4) . .
O1 Mn1 O15 85.64(4) . 2_657
O1 Mn1 O2A 176.6(4) . .
O2 Mn1 O11 93.37(12) . .
O2 Mn1 O12 86.55(11) . 2_656
O2 Mn1 O14 94.43(11) . .
O2 Mn1 O15 89.87(12) . 2_657
O2 Mn1 O1 173.73(12) . .
O2A Mn1 O11 86.9(3) . .
O2A Mn1 O12 88.1(4) . 2_656
O2A Mn1 O14 92.5(4) . .
O2A Mn1 O15 96.4(3) . 2_657
O11 S1 C1 105.82(6) . .
O12 S1 O11 112.50(6) . .
O12 S1 C1 104.08(6) . .
O13 S1 O11 112.62(6) . .
O13 S1 O12 114.67(6) . .
O13 S1 C1 106.13(6) . .
S1 O11 Mn1 143.26(6) . .
S1 O12 Mn1 140.03(6) . 2_656
O14 S2 C4 104.92(6) . .
O15 S2 O14 113.08(7) . .
O15 S2 C4 105.97(6) . .
O16 S2 O14 113.66(7) . .
O16 S2 O15 112.44(7) . .
O16 S2 C4 105.87(6) . .
S2 O14 Mn1 147.77(7) . .
S2 O15 Mn1 154.85(8) . 2_657
C2 C1 S1 119.37(9) . .
C3 C1 S1 120.37(9) . .
C3 C1 C2 120.26(11) . .
C1 C2 H2 120.1 . .
C3 C2 C1 119.83(12) 2_666 .
C3 C2 H2 120.1 2_666 .
C1 C3 H3 120.0 . .
C2 C3 C1 119.90(12) 2_666 .
C2 C3 H3 120.0 2_666 .
C5 C4 S2 118.84(9) . .
C5 C4 C6 120.92(11) . .
C6 C4 S2 120.21(9) . .
C4 C5 H5 120.2 . .
C4 C5 C6 119.55(11) . 2_667
C6 C5 H5 120.2 2_667 .
C4 C6 C5 119.53(11) . 2_667
C4 C6 H6 120.2 . .
C5 C6 H6 120.2 2_667 .
C11 O1 Mn1 142.33(9) . .
O1 C11 N1 119.30(12) . .
O1 C11 C14 121.27(12) . .
N1 C11 C14 119.43(12) . .
H12A C12 H12B 109.5 . .
H12A C12 H12C 109.5 . .
H12B C12 H12C 109.5 . .
N1 C12 H12A 109.5 . .
N1 C12 H12B 109.5 . .
N1 C12 H12C 109.5 . .
C11 N1 C12 119.81(12) . .
C11 N1 C13 124.49(12) . .
C12 N1 C13 115.67(12) . .
N1 C13 H13A 109.5 . .
N1 C13 H13B 109.5 . .
N1 C13 H13C 109.5 . .
H13A C13 H13B 109.5 . .
H13A C13 H13C 109.5 . .
H13B C13 H13C 109.5 . .
C11 C14 H14A 109.5 . .
C11 C14 H14B 109.5 . .
C11 C14 H14C 109.5 . .
H14A C14 H14B 109.5 . .
H14A C14 H14C 109.5 . .
H14B C14 H14C 109.5 . .
C21 O2 Mn1 150.7(3) . .
O2 C21 C22 121.9(3) . .
O2 C21 N2 117.3(3) . .
N2 C21 C22 120.83(17) . .
C21 C22 H22A 109.5 . .
C21 C22 H22B 109.5 . .
C21 C22 H22C 109.5 . .
H22A C22 H22B 109.5 . .
H22A C22 H22C 109.5 . .
H22B C22 H22C 109.5 . .
C21 N2 C23 121.9(3) . .
C21 N2 C24 119.94(15) . .
C24 N2 C23 118.2(3) . .
N2 C23 H23A 109.5 . .
N2 C23 H23B 109.5 . .
N2 C23 H23C 109.5 . .
H23A C23 H23B 109.5 . .
H23A C23 H23C 109.5 . .
H23B C23 H23C 109.5 . .
N2 C24 H24A 109.5 . .
N2 C24 H24B 109.5 . .
N2 C24 H24C 109.5 . .
H24A C24 H24B 109.5 . .
H24A C24 H24C 109.5 . .
H24B C24 H24C 109.5 . .
C21A N2A C24A 104.6(11) . .
C21A N2A C23A 139.9(18) . .
C23A N2A C24A 114.4(15) . .
N2A C21A C22A 103.7(11) . .
N2A C21A O2A 137.5(15) . .
O2A C21A C22A 118.4(11) . .
C21A O2A Mn1 155.7(13) . .

loop_
_geom_bond_atom_site_label_1
_geom_bond_atom_site_label_2
_geom_bond_distance
_geom_bond_site_symmetry_2
Mn1 O11 2.1965(10) .
Mn1 O12 2.1884(9) 2_656
Mn1 O14 2.1780(10) .
Mn1 O15 2.1946(11) 2_657
Mn1 O1 2.1322(9) .
Mn1 O2 2.117(3) .
Mn1 O2A 2.149(14) .
S1 O11 1.4614(10) .
S1 O12 1.4601(10) .
S1 O13 1.4435(10) .
S1 C1 1.7784(12) .
O12 Mn1 2.1883(9) 2_656
S2 O14 1.4522(10) .
S2 O15 1.4498(10) .
S2 O16 1.4412(11) .
S2 C4 1.7757(12) .
O15 Mn1 2.1946(11) 2_657
C1 C2 1.3916(17) .
C1 C3 1.3897(17) .
C2 H2 0.9500 .
C2 C3 1.3898(18) 2_666
C3 C2 1.3897(18) 2_666
C3 H3 0.9500 .
C4 C5 1.3912(17) .
C4 C6 1.3914(17) .
C5 H5 0.9500 .
C5 C6 1.3921(17) 2_667
C6 C5 1.3921(17) 2_667
C6 H6 0.9500 .
O1 C11 1.2470(15) .
C11 N1 1.3381(17) .
C11 C14 1.5014(19) .
C12 H12A 0.9800 .
C12 H12B 0.9800 .
C12 H12C 0.9800 .
C12 N1 1.4577(19) .
N1 C13 1.4601(18) .
C13 H13A 0.9800 .
C13 H13B 0.9800 .
C13 H13C 0.9800 .
C14 H14A 0.9800 .
C14 H14B 0.9800 .
C14 H14C 0.9800 .
O2 C21 1.270(4) .
C21 C22 1.475(3) .
C21 N2 1.355(2) .
C22 H22A 0.9800 .
C22 H22B 0.9800 .
C22 H22C 0.9800 .
N2 C23 1.460(6) .
N2 C24 1.447(2) .
C23 H23A 0.9800 .
C23 H23B 0.9800 .
C23 H23C 0.9800 .
C24 H24A 0.9800 .
C24 H24B 0.9800 .
C24 H24C 0.9800 .
N2A C21A 1.119(15) .
N2A C24A 1.687(16) .
N2A C23A 1.48(3) .
C21A C22A 1.672(14) .
C21A O2A 1.131(16) .

loop_
_geom_torsion_atom_site_label_1
_geom_torsion_atom_site_label_2
_geom_torsion_atom_site_label_3
_geom_torsion_atom_site_label_4
_geom_torsion
_geom_torsion_site_symmetry_4
Mn1 O1 C11 N1 -167.09(10) .
Mn1 O1 C11 C14 13.6(2) .
Mn1 O2 C21 C22 37.7(7) .
Mn1 O2 C21 N2 -143.0(5) .
S1 C1 C2 C3 179.13(10) 2_666
S1 C1 C3 C2 -179.13(10) 2_666
O11 S1 O12 Mn1 -89.75(10) 2_656
O11 S1 C1 C2 -75.07(11) .
O11 S1 C1 C3 104.49(11) .
O12 S1 O11 Mn1 -26.19(12) .
O12 S1 C1 C2 43.68(12) .
O12 S1 C1 C3 -136.75(11) .
O13 S1 O11 Mn1 -157.65(9) .
O13 S1 O12 Mn1 40.67(12) 2_656
O13 S1 C1 C2 165.05(11) .
O13 S1 C1 C3 -15.38(12) .
S2 C4 C5 C6 177.62(10) 2_667
S2 C4 C6 C5 -177.59(10) 2_667
O14 S2 O15 Mn1 -39.00(18) 2_657
O14 S2 C4 C5 159.88(11) .
O14 S2 C4 C6 -22.39(12) .
O15 S2 O14 Mn1 -66.26(16) .
O15 S2 C4 C5 39.99(12) .
O15 S2 C4 C6 -142.27(11) .
O16 S2 O14 Mn1 63.51(16) .
O16 S2 O15 Mn1 -169.38(14) 2_657
O16 S2 C4 C5 -79.62(12) .
O16 S2 C4 C6 98.12(11) .
C1 S1 O11 Mn1 86.83(11) .
C1 S1 O12 Mn1 156.17(9) 2_656
C2 C1 C3 C2 0.4(2) 2_666
C3 C1 C2 C3 -0.4(2) 2_666
C4 S2 O14 Mn1 178.71(13) .
C4 S2 O15 Mn1 75.41(16) 2_657
C5 C4 C6 C5 0.1(2) 2_667
C6 C4 C5 C6 -0.1(2) 2_667
O1 C11 N1 C12 3.0(2) .
O1 C11 N1 C13 -175.04(14) .
C14 C11 N1 C12 -177.64(13) .
C14 C11 N1 C13 4.3(2) .
O2 C21 N2 C23 -177.7(5) .
O2 C21 N2 C24 2.5(3) .
C22 C21 N2 C23 1.6(5) .
C22 C21 N2 C24 -178.23(19) .
N2A C21A O2A Mn1 161.2(19) .
C22A C21A O2A Mn1 -27(3) .
C24A N2A C21A C22A 174.8(7) .
C24A N2A C21A O2A -13(2) .
C23A N2A C21A C22A 8(3) .
C23A N2A C21A O2A -180(2) .
